data_7218563
loop_
_publ_author_name
'Zhou, Ming-Dong'
'Liu, Mei-Ju'
'Huang, Liang-Liang'
'Zhang, Jian'
'Wang, Jing-Yun'
'Li, Xue-Bing'
'K\"uhn, Fritz E.'
'Zang, Shu-Liang'

_publ_section_title
;
 Olefin epoxidation with hydrogen peroxide using octamolybdate-based
 self-separating catalysts
;
_journal_issue 2
_journal_name_full 'Green Chem.'
_journal_page_first 1186
_journal_paper_doi 10.1039/C4GC01411A
_journal_volume 17
_journal_year 2015
_chemical_formula_sum 'C40 H0 Mo8 N8 O26'
_chemical_formula_weight 1776.00
_chemical_name_systematic
; 
 ? 
;
_space_group_IT_number 14
_symmetry_cell_setting monoclinic
_symmetry_space_group_name_Hall '-P 2yn'
_symmetry_space_group_name_H-M 'P 1 21/n 1'
_atom_sites_solution_primary direct
_atom_sites_solution_secondary difmap
_audit_creation_method SHELXL-97
_cell_angle_alpha 90.00
_cell_angle_beta 96.3970(10)
_cell_angle_gamma 90.00
_cell_formula_units_Z 2
_cell_length_a 16.4264(14)
_cell_length_b 10.8002(9)
_cell_length_c 17.5844(15)
_cell_measurement_temperature 273(2)
_cell_volume 3100.2(5)
_computing_cell_refinement 'Bruker SMART'
_computing_data_collection 'Bruker SMART'
_computing_data_reduction 'Bruker SAINT'
_computing_molecular_graphics 'Bruker SHELXTL'
_computing_publication_material 'Bruker SHELXTL'
_computing_structure_refinement 'SHELXL-97 (Sheldrick, 1997)'
_computing_structure_solution 'SHELXS-97 (Sheldrick, 1990)'
_diffrn_ambient_temperature 273(2)
_diffrn_measured_fraction_theta_full 0.996
_diffrn_measured_fraction_theta_max 0.996
_diffrn_measurement_device_type 'Bruker APEX CCD area detector'
_diffrn_measurement_method 'phi and omega scans'
_diffrn_radiation_monochromator graphite
_diffrn_radiation_source 'fine-focus sealed tube'
_diffrn_radiation_type MoK\a
_diffrn_radiation_wavelength 0.71073
_diffrn_reflns_av_R_equivalents 0.0362
_diffrn_reflns_av_sigmaI/netI 0.0402
_diffrn_reflns_limit_h_max 19
_diffrn_reflns_limit_h_min -20
_diffrn_reflns_limit_k_max 11
_diffrn_reflns_limit_k_min -13
_diffrn_reflns_limit_l_max 21
_diffrn_reflns_limit_l_min -18
_diffrn_reflns_number 19087
_diffrn_reflns_theta_full 26.04
_diffrn_reflns_theta_max 26.04
_diffrn_reflns_theta_min 1.61
_exptl_absorpt_coefficient_mu 1.643
_exptl_crystal_colour colorless
_exptl_crystal_density_diffrn 1.903
_exptl_crystal_density_method 'not measured'
_exptl_crystal_description block
_exptl_crystal_F_000 1680
_exptl_crystal_size_max 0.20
_exptl_crystal_size_mid 0.19
_exptl_crystal_size_min 0.17
_refine_diff_density_max 1.974
_refine_diff_density_min -1.082
_refine_diff_density_rms 0.153
_refine_ls_extinction_method none
_refine_ls_goodness_of_fit_ref 1.046
_refine_ls_matrix_type full
_refine_ls_number_parameters 370
_refine_ls_number_reflns 6096
_refine_ls_number_restraints 24
_refine_ls_restrained_S_all 1.046
_refine_ls_R_factor_all 0.0701
_refine_ls_R_factor_gt 0.0520
_refine_ls_shift/su_max 0.004
_refine_ls_shift/su_mean 0.000
_refine_ls_structure_factor_coef Fsqd
_refine_ls_weighting_details 'calc w=1/[\s^2^(Fo^2^)+(0.0751P)^2^+11.9572P] where P=(Fo^2^+2Fc^2^)/3'
_refine_ls_weighting_scheme calc
_refine_ls_wR_factor_gt 0.1348
_refine_ls_wR_factor_ref 0.1489
_reflns_number_gt 4663
_reflns_number_total 6096
_reflns_threshold_expression >2sigma(I)
_cod_data_source_file c4gc01411a1.cif
_cod_data_source_block t
_cod_depositor_comments
;
The following automatic conversions were performed:

'_symmetry_cell_setting' value 'Monoclinic' changed to 'monoclinic'
according to
/usr/data/users/saulius/crontab/automatic-downloads/rss-feeds/RSC/lib/dictionaries/cif_core.dic
dictionary named 'cif_core.dic' version 2.4.2 from 2011-04-26.

Automatic conversion script
Id: cif_fix_values 2827 2014-09-09 07:05:25Z andrius 

 Adding full bibliography for 7218563--7218564.cif.
;
_cod_original_sg_symbol_H-M P21/n
_cod_database_code 7218563

loop_
_symmetry_equiv_pos_as_xyz
'x, y, z'
'-x+1/2, y+1/2, -z+1/2'
'-x, -y, -z'
'x-1/2, -y-1/2, z-1/2'

loop_
_atom_site_label
_atom_site_type_symbol
_atom_site_fract_x
_atom_site_fract_y
_atom_site_fract_z
_atom_site_U_iso_or_equiv
_atom_site_adp_type
_atom_site_occupancy
_atom_site_symmetry_multiplicity
_atom_site_calc_flag
_atom_site_refinement_flags
C20 C 0.4092(19) -0.057(3) 0.5235(18) 0.269(14) Uani 1 1 d U
C11 C 0.3732(9) 0.7789(12) 0.6668(10) 0.118(5) Uani 1 1 d .
C7 C 0.6192(9) 0.6047(11) 0.6616(8) 0.109(5) Uani 1 1 d .
C1 C 0.8980(10) 1.0337(10) 0.5445(10) 0.144(8) Uani 1 1 d .
C14 C 0.3165(8) 0.5720(10) 0.6694(7) 0.082(3) Uani 1 1 d .
C2 C 0.7745(7) 1.0775(8) 0.6155(6) 0.077(3) Uani 1 1 d .
C6 C 0.6485(6) 0.7280(9) 0.6317(6) 0.066(3) Uani 1 1 d .
C9 C 0.5405(12) 0.4121(15) 0.6225(12) 0.151(7) Uani 1 1 d .
C8 C 0.5705(11) 0.5335(14) 0.6006(10) 0.143(7) Uani 1 1 d .
C10 C 0.6031(11) 0.3165(14) 0.6352(10) 0.135(6) Uani 1 1 d .
C12 C 0.4118(9) 0.5990(10) 0.7710(6) 0.102(5) Uani 1 1 d .
C3 C 0.7257(6) 1.0100(8) 0.6567(6) 0.069(3) Uani 1 1 d .
C4 C 0.8193(6) 0.8830(7) 0.6149(6) 0.072(3) Uani 1 1 d .
C13 C 0.3738(6) 0.4914(8) 0.7775(5) 0.062(2) Uani 1 1 d .
C5 C 0.7159(5) 0.7797(7) 0.6895(6) 0.058(2) Uani 1 1 d .
C15 C 0.2716(8) 0.3577(13) 0.6939(8) 0.113(5) Uani 1 1 d .
C16 C 0.3270(12) 0.2729(13) 0.6425(8) 0.145(7) Uani 1 1 d .
Mo1 Mo 0.54714(3) 0.12995(5) 1.04846(3) 0.03179(17) Uani 1 1 d .
Mo2 Mo 0.66270(3) -0.05231(5) 0.96316(3) 0.03487(17) Uani 1 1 d .
Mo3 Mo 0.43136(4) 0.17826(5) 0.89110(4) 0.03591(18) Uani 1 1 d .
Mo4 Mo 0.54760(4) -0.00428(7) 0.80350(4) 0.0453(2) Uani 1 1 d .
N1 N 0.3663(7) 0.6529(8) 0.7025(6) 0.094(3) Uani 1 1 d .
N2 N 0.3193(4) 0.4774(7) 0.7132(4) 0.0595(19) Uani 1 1 d .
N3 N 0.8330(6) 0.9968(6) 0.5922(6) 0.089(3) Uani 1 1 d .
N4 N 0.7536(4) 0.8887(6) 0.6554(4) 0.0557(18) Uani 1 1 d .
O1 O 0.4396(3) 0.1870(4) 1.0058(3) 0.0359(11) Uani 1 1 d .
O2 O 0.5357(3) 0.0451(4) 0.9381(3) 0.0315(10) Uani 1 1 d .
O3 O 0.4443(3) 0.0799(5) 0.8042(3) 0.0448(12) Uani 1 1 d .
O4 O 0.6283(3) -0.0009(4) 1.0642(3) 0.0337(10) Uani 1 1 d .
O5 O 0.7154(3) 0.0785(5) 0.9489(3) 0.0525(14) Uani 1 1 d .
O6 O 0.6057(3) 0.2529(4) 1.0298(3) 0.0486(13) Uani 1 1 d .
O7 O 0.7351(3) -0.1592(5) 0.9929(3) 0.0476(13) Uani 1 1 d .
O8 O 0.4957(3) 0.2987(4) 0.8792(3) 0.0495(13) Uani 1 1 d .
O9 O 0.6289(3) -0.1058(5) 0.8621(3) 0.0426(12) Uani 1 1 d .
O10 O 0.5311(3) 0.1485(4) 1.1444(3) 0.0426(12) Uani 1 1 d .
O11 O 0.6084(3) 0.1194(6) 0.7915(3) 0.0613(16) Uani 1 1 d .
O12 O 0.3361(3) 0.2377(5) 0.8672(3) 0.0471(12) Uani 1 1 d .
O13 O 0.5377(4) -0.0778(7) 0.7175(3) 0.0699(18) Uani 1 1 d .
C18 C 0.3129(17) 0.068(3) 0.5690(15) 0.197(10) Uani 1 1 d U
C17 C 0.2946(12) 0.1443(17) 0.6374(11) 0.148(6) Uani 1 1 d U
C19 C 0.3870(14) 0.073(2) 0.5841(12) 0.165(7) Uani 1 1 d U

loop_
_atom_site_aniso_label
_atom_site_aniso_U_11
_atom_site_aniso_U_22
_atom_site_aniso_U_33
_atom_site_aniso_U_23
_atom_site_aniso_U_13
_atom_site_aniso_U_12
C20 0.263(16) 0.284(16) 0.256(16) -0.024(10) 0.016(10) 0.012(10)
C11 0.109(10) 0.082(9) 0.161(14) 0.028(9) 0.011(9) -0.020(8)
C7 0.129(11) 0.074(8) 0.125(11) 0.005(8) 0.016(9) -0.051(8)
C1 0.169(13) 0.046(6) 0.252(18) 0.036(8) 0.176(14) 0.021(7)
C14 0.102(9) 0.062(7) 0.080(7) 0.005(6) 0.000(6) 0.041(6)
C2 0.100(8) 0.037(4) 0.104(8) 0.017(5) 0.064(7) 0.023(5)
C6 0.075(6) 0.055(5) 0.074(6) -0.005(5) 0.037(5) -0.006(5)
C9 0.178(17) 0.088(11) 0.190(18) -0.004(11) 0.039(14) -0.043(11)
C8 0.168(16) 0.111(12) 0.148(14) 0.005(10) 0.009(12) -0.078(12)
C10 0.153(14) 0.098(11) 0.155(15) 0.052(10) 0.020(11) 0.032(10)
C12 0.183(13) 0.073(7) 0.046(6) 0.005(5) -0.007(7) -0.065(8)
C3 0.082(7) 0.041(5) 0.094(7) 0.016(5) 0.045(6) 0.020(4)
C4 0.075(6) 0.034(4) 0.120(8) 0.018(5) 0.069(6) 0.012(4)
C13 0.073(6) 0.043(5) 0.064(6) 0.002(4) -0.015(5) 0.001(4)
C5 0.052(5) 0.036(4) 0.091(7) 0.023(4) 0.035(5) 0.006(4)
C15 0.084(8) 0.118(11) 0.129(11) 0.006(9) -0.026(8) -0.060(8)
C16 0.236(19) 0.095(10) 0.112(11) -0.063(9) 0.056(11) -0.104(11)
Mo1 0.0328(3) 0.0212(3) 0.0434(3) -0.0112(2) 0.0131(2) -0.0060(2)
Mo2 0.0298(3) 0.0334(3) 0.0444(4) -0.0074(3) 0.0178(3) -0.0024(2)
Mo3 0.0353(3) 0.0284(3) 0.0463(4) 0.0006(3) 0.0142(3) 0.0000(2)
Mo4 0.0444(4) 0.0556(4) 0.0396(4) -0.0051(3) 0.0210(3) 0.0041(3)
N1 0.160(10) 0.039(4) 0.087(7) 0.008(4) 0.041(7) 0.000(5)
N2 0.051(4) 0.056(4) 0.069(5) -0.001(4) -0.008(4) 0.012(3)
N3 0.101(6) 0.032(4) 0.152(9) 0.022(5) 0.096(6) 0.011(4)
N4 0.064(4) 0.034(3) 0.077(5) 0.007(3) 0.039(4) 0.010(3)
O1 0.036(2) 0.022(2) 0.053(3) -0.010(2) 0.017(2) -0.0010(18)
O2 0.030(2) 0.025(2) 0.042(3) -0.0052(19) 0.0159(19) -0.0028(18)
O3 0.044(3) 0.053(3) 0.039(3) 0.000(2) 0.013(2) 0.005(2)
O4 0.034(2) 0.027(2) 0.043(3) -0.0098(19) 0.014(2) -0.0029(18)
O5 0.040(3) 0.052(3) 0.071(4) -0.002(3) 0.027(3) -0.012(2)
O6 0.046(3) 0.028(3) 0.073(4) -0.009(2) 0.012(3) -0.012(2)
O7 0.036(3) 0.053(3) 0.057(3) -0.009(3) 0.018(2) 0.009(2)
O8 0.046(3) 0.033(3) 0.071(4) 0.012(3) 0.016(3) -0.001(2)
O9 0.042(3) 0.048(3) 0.041(3) -0.011(2) 0.020(2) 0.007(2)
O10 0.045(3) 0.038(3) 0.046(3) -0.019(2) 0.010(2) -0.003(2)
O11 0.054(3) 0.069(4) 0.066(4) 0.016(3) 0.029(3) 0.001(3)
O12 0.041(3) 0.047(3) 0.055(3) 0.001(3) 0.014(2) 0.008(2)
O13 0.067(4) 0.101(5) 0.044(3) -0.019(3) 0.017(3) 0.022(4)
C18 0.205(12) 0.198(12) 0.189(12) 0.001(9) 0.029(9) 0.003(9)
C17 0.169(10) 0.131(9) 0.141(10) 0.003(8) 0.005(8) -0.001(8)
C19 0.165(11) 0.169(11) 0.157(10) -0.006(8) 0.004(8) 0.002(9)

loop_
_atom_type_symbol
_atom_type_description
_atom_type_scat_dispersion_real
_atom_type_scat_dispersion_imag
_atom_type_scat_source
C C 0.0033 0.0016 'International Tables Vol C Tables 4.2.6.8 and 6.1.1.4'
H H 0.0000 0.0000 'International Tables Vol C Tables 4.2.6.8 and 6.1.1.4'
N N 0.0061 0.0033 'International Tables Vol C Tables 4.2.6.8 and 6.1.1.4'
O O 0.0106 0.0060 'International Tables Vol C Tables 4.2.6.8 and 6.1.1.4'
Mo Mo -1.6832 0.6857 'International Tables Vol C Tables 4.2.6.8 and 6.1.1.4'

loop_
_geom_angle_atom_site_label_1
_geom_angle_atom_site_label_2
_geom_angle_atom_site_label_3
_geom_angle
_geom_angle_site_symmetry_1
_geom_angle_site_symmetry_3
C8 C7 C6 111.7(12) . .
N2 C14 N1 106.9(10) . .
C3 C2 N3 106.9(7) . .
C5 C6 C7 108.8(9) . .
C10 C9 C8 114.9(17) . .
C9 C8 C7 116.4(15) . .
C13 C12 N1 102.5(9) . .
C2 C3 N4 106.4(7) . .
N3 C4 N4 106.8(7) . .
C12 C13 N2 107.1(8) . .
N4 C5 C6 108.9(7) . .
N2 C15 C16 107.1(9) . .
C17 C16 C15 109.9(14) . .
O6 Mo1 O10 104.3(2) . .
O6 Mo1 O4 101.6(2) . .
O10 Mo1 O4 96.9(2) . .
O6 Mo1 O1 100.9(2) . .
O10 Mo1 O1 96.2(2) . .
O4 Mo1 O1 150.13(18) . .
O6 Mo1 O2 98.9(2) . .
O10 Mo1 O2 156.8(2) . .
O4 Mo1 O2 78.87(18) . .
O1 Mo1 O2 78.48(18) . .
O6 Mo1 O2 174.6(2) . 3_657
O10 Mo1 O2 81.03(19) . 3_657
O4 Mo1 O2 78.29(17) . 3_657
O1 Mo1 O2 77.45(17) . 3_657
O2 Mo1 O2 75.74(17) . 3_657
O5 Mo2 O7 105.1(3) . .
O5 Mo2 O9 102.6(3) . .
O7 Mo2 O9 101.8(2) . .
O5 Mo2 O4 95.7(2) . .
O7 Mo2 O4 99.9(2) . .
O9 Mo2 O4 146.72(19) . .
O5 Mo2 O1 161.8(2) . 3_657
O7 Mo2 O1 90.1(2) . 3_657
O9 Mo2 O1 83.44(19) . 3_657
O4 Mo2 O1 71.55(16) . 3_657
O5 Mo2 O2 93.3(2) . .
O7 Mo2 O2 161.0(2) . .
O9 Mo2 O2 78.31(18) . .
O4 Mo2 O2 73.04(17) . .
O1 Mo2 O2 70.94(15) 3_657 .
O12 Mo3 O8 104.3(2) . .
O12 Mo3 O3 101.3(2) . .
O8 Mo3 O3 101.7(2) . .
O12 Mo3 O1 100.8(2) . .
O8 Mo3 O1 96.6(2) . .
O3 Mo3 O1 146.7(2) . .
O12 Mo3 O2 161.1(2) . .
O8 Mo3 O2 94.2(2) . .
O3 Mo3 O2 78.10(19) . .
O1 Mo3 O2 72.97(16) . .
O12 Mo3 O4 89.1(2) . 3_657
O8 Mo3 O4 163.8(2) . 3_657
O3 Mo3 O4 84.26(19) . 3_657
O1 Mo3 O4 71.54(16) . 3_657
O2 Mo3 O4 72.03(15) . 3_657
O11 Mo4 O13 104.9(3) . .
O11 Mo4 O3 99.3(3) . .
O13 Mo4 O3 103.3(3) . .
O11 Mo4 O9 97.6(3) . .
O13 Mo4 O9 101.6(3) . .
O3 Mo4 O9 145.1(2) . .
O11 Mo4 O10 163.0(2) . 3_657
O13 Mo4 O10 92.1(3) . 3_657
O3 Mo4 O10 77.3(2) . 3_657
O9 Mo4 O10 77.7(2) . 3_657
O11 Mo4 O2 93.4(2) . .
O13 Mo4 O2 161.7(3) . .
O3 Mo4 O2 74.09(18) . .
O9 Mo4 O2 74.57(17) . .
O10 Mo4 O2 69.60(15) 3_657 .
C14 N1 C12 110.0(8) . .
C14 N1 C11 119.7(11) . .
C12 N1 C11 130.2(11) . .
C14 N2 C13 112.7(9) . .
C14 N2 C15 124.0(10) . .
C13 N2 C15 123.2(8) . .
C4 N3 C2 110.3(7) . .
C4 N3 C1 125.4(7) . .
C2 N3 C1 124.2(7) . .
C4 N4 C3 109.5(7) . .
C4 N4 C5 124.5(6) . .
C3 N4 C5 126.0(7) . .
Mo1 O1 Mo3 109.3(2) . .
Mo1 O1 Mo2 111.1(2) . 3_657
Mo3 O1 Mo2 103.68(19) . 3_657
Mo1 O2 Mo3 92.54(15) . .
Mo1 O2 Mo2 92.01(17) . .
Mo3 O2 Mo2 163.1(2) . .
Mo1 O2 Mo1 104.26(17) . 3_657
Mo3 O2 Mo1 96.98(15) . 3_657
Mo2 O2 Mo1 97.67(15) . 3_657
Mo1 O2 Mo4 163.9(2) . .
Mo3 O2 Mo4 85.79(15) . .
Mo2 O2 Mo4 85.34(13) . .
Mo1 O2 Mo4 91.82(14) 3_657 .
Mo3 O3 Mo4 116.7(3) . .
Mo1 O4 Mo2 109.4(2) . .
Mo1 O4 Mo3 109.78(19) . 3_657
Mo2 O4 Mo3 104.02(17) . 3_657
Mo2 O9 Mo4 116.1(2) . .
Mo1 O10 Mo4 117.5(2) . 3_657
C19 C18 C17 95(2) . .
C16 C17 C18 117.0(18) . .
C18 C19 C20 96(2) . .

loop_
_geom_bond_atom_site_label_1
_geom_bond_atom_site_label_2
_geom_bond_distance
_geom_bond_site_symmetry_2
C20 C19 1.83(4) .
C11 N1 1.509(14) .
C7 C8 1.480(19) .
C7 C6 1.529(14) .
C1 N3 1.483(11) .
C14 N2 1.277(12) .
C14 N1 1.290(15) .
C2 C3 1.352(12) .
C2 N3 1.392(11) .
C6 C5 1.525(14) .
C9 C10 1.46(2) .
C9 C8 1.467(19) .
C12 C13 1.330(13) .
C12 N1 1.466(15) .
C3 N4 1.389(10) .
C4 N3 1.319(10) .
C4 N4 1.359(9) .
C13 N2 1.371(11) .
C5 N4 1.487(9) .
C15 N2 1.530(13) .
C15 C16 1.63(2) .
C16 C17 1.49(2) .
Mo1 O6 1.693(5) .
Mo1 O10 1.748(5) .
Mo1 O4 1.941(4) .
Mo1 O1 1.942(5) .
Mo1 O2 2.136(4) .
Mo1 O2 2.356(4) 3_657
Mo2 O5 1.690(5) .
Mo2 O7 1.698(5) .
Mo2 O9 1.892(5) .
Mo2 O4 2.002(4) .
Mo2 O1 2.332(4) 3_657
Mo2 O2 2.334(4) .
Mo3 O12 1.701(5) .
Mo3 O8 1.704(5) .
Mo3 O3 1.892(5) .
Mo3 O1 2.008(5) .
Mo3 O2 2.318(4) .
Mo3 O4 2.329(4) 3_657
Mo4 O11 1.696(6) .
Mo4 O13 1.699(6) .
Mo4 O3 1.926(5) .
Mo4 O9 1.934(5) .
Mo4 O10 2.280(5) 3_657
Mo4 O2 2.455(4) .
O1 Mo2 2.332(4) 3_657
O2 Mo1 2.356(4) 3_657
O4 Mo3 2.329(4) 3_657
O10 Mo4 2.280(5) 3_657
C18 C19 1.22(3) .
C18 C17 1.51(3) .
